data_7711621
loop_
_publ_author_name
'Podder, Nirmalya'
'Mandal, Sukanta'

_publ_section_title
;
 The effects of metal cofactors on the reactivity of quercetin
 2,4-dioxygenase: synthetic model studies with M(II)-complexes (M = Mn,
 Co, Ni, Cu, Zn) and assessment of the regulatory factors in catalytic
 efficacy.
;
_journal_name_full 'Dalton transactions (Cambridge, England : 2003)'
_journal_paper_doi 10.1039/d2dt02853k
_journal_year 2022
_chemical_formula_moiety 'C29 H27 Cu N3 O4, C H2 Cl2, 2(H2 O)'
_chemical_formula_sum 'C30 H33 Cl2 Cu N3 O6'
_chemical_formula_weight 666.04
_space_group_crystal_system monoclinic
_space_group_IT_number 14
_space_group_name_Hall '-P 2yn'
_space_group_name_H-M_alt 'P 1 21/n 1'
_atom_sites_solution_hydrogens mixed
_audit_creation_method SHELXL-2018/3
_audit_update_record
;
2022-08-28 deposited with the CCDC.	2022-10-06 downloaded from the CCDC.
;
_cell_angle_alpha 90
_cell_angle_beta 104.32(3)
_cell_angle_gamma 90
_cell_formula_units_Z 4
_cell_length_a 9.119(2)
_cell_length_b 32.781(7)
_cell_length_c 9.975(2)
_cell_measurement_reflns_used 8746
_cell_measurement_temperature 296(2)
_cell_measurement_theta_max 31.389
_cell_measurement_theta_min 2.197
_cell_volume 2889.2(11)
_computing_data_collection 'Bruker SMART'
_computing_data_reduction 'Bruker Saint Plus'
_computing_molecular_graphics 'Ortep-3 for Windows ver 2014.1 University of Glasgow 2014'
_computing_publication_material 'SHELXL-2018 (Sheldrick, 2018)'
_computing_structure_refinement 'SHELXL-2018/3 (Sheldrick, 2018)'
_computing_structure_solution 'SHELXT 2014/5 (Sheldrick, 2014)'
_diffrn_ambient_temperature 296(2)
_diffrn_measured_fraction_theta_full 0.999
_diffrn_measured_fraction_theta_max 0.918
_diffrn_measurement_device_type 'Bruker SMART APEX-II CCD'
_diffrn_measurement_method '\f and \w scans'
_diffrn_radiation_type MoK\a
_diffrn_radiation_wavelength 0.71073
_diffrn_reflns_av_R_equivalents 0.0355
_diffrn_reflns_av_unetI/netI 0.0366
_diffrn_reflns_Laue_measured_fraction_full 0.999
_diffrn_reflns_Laue_measured_fraction_max 0.918
_diffrn_reflns_limit_h_max 13
_diffrn_reflns_limit_h_min -13
_diffrn_reflns_limit_k_max 44
_diffrn_reflns_limit_k_min -46
_diffrn_reflns_limit_l_max 14
_diffrn_reflns_limit_l_min -13
_diffrn_reflns_number 42404
_diffrn_reflns_point_group_measured_fraction_full 0.999
_diffrn_reflns_point_group_measured_fraction_max 0.918
_diffrn_reflns_theta_full 25.242
_diffrn_reflns_theta_max 31.389
_diffrn_reflns_theta_min 2.197
_exptl_absorpt_coefficient_mu 0.991
_exptl_absorpt_correction_T_max 0.7462
_exptl_absorpt_correction_T_min 0.6304
_exptl_absorpt_correction_type multi-scan
_exptl_absorpt_process_details
;
 SADABS 2016/2: Krause, L., Herbst-Irmer, R., Sheldrick G.M. & Stalke D.,
 J. Appl. Cryst. 48 (2015) 3-10
;
_exptl_crystal_colour green
_exptl_crystal_density_diffrn 1.531
_exptl_crystal_description block
_exptl_crystal_F_000 1380
_exptl_crystal_size_max 0.17
_exptl_crystal_size_mid 0.13
_exptl_crystal_size_min 0.10
_refine_diff_density_max 0.528
_refine_diff_density_min -1.011
_refine_diff_density_rms 0.083
_refine_ls_extinction_method none
_refine_ls_goodness_of_fit_ref 1.005
_refine_ls_hydrogen_treatment mixed
_refine_ls_matrix_type full
_refine_ls_number_parameters 395
_refine_ls_number_reflns 8746
_refine_ls_number_restraints 0
_refine_ls_restrained_S_all 1.005
_refine_ls_R_factor_all 0.0512
_refine_ls_R_factor_gt 0.0403
_refine_ls_shift/su_max 0.000
_refine_ls_shift/su_mean 0.000
_refine_ls_structure_factor_coef Fsqd
_refine_ls_weighting_details 'w=1/[\s^2^(Fo^2^)+(0.0620P)^2^+2.0298P] where P=(Fo^2^+2Fc^2^)/3'
_refine_ls_weighting_scheme calc
_refine_ls_wR_factor_gt 0.1079
_refine_ls_wR_factor_ref 0.1125
_reflns_Friedel_coverage 0.000
_reflns_number_gt 7257
_reflns_number_total 8746
_reflns_threshold_expression 'I > 2\s(I)'
_cod_data_source_file d2dt02853k2.cif
_cod_data_source_block CuLOAc
_cod_depositor_comments
;
The following automatic conversions were performed:

data item '_space_group_crystal_system' value 'Monoclinic' was
changed to 'monoclinic' in accordance with the
/home/data/users/saulius/crontab/automatic-downloads/rss-feeds/RSC/lib/dictionaries/cif_core.dic
dictionary named 'cif_core.dic' version 2.4.2 last updated on
2011-04-26.

Automatic conversion script
Id: cif_fix_values 7556 2019-12-06 15:28:31Z antanas 
;
_cod_original_sg_symbol_H-M 'P 21/n'
_cod_database_code 7711621
_shelx_shelxl_version_number 2018/3
_shelx_space_group_comment
;
The symmetry employed for this shelxl refinement is uniquely defined
by the following loop, which should always be used as a source of
symmetry information in preference to the above space-group names.
They are only intended as comments.
;
_shelx_estimated_absorpt_t_min 0.6304
_shelx_estimated_absorpt_t_max 0.7462

loop_
_space_group_symop_operation_xyz
'x, y, z'
'-x+1/2, y+1/2, -z+1/2'
'-x, -y, -z'
'x-1/2, -y-1/2, z-1/2'

loop_
_atom_site_label
_atom_site_type_symbol
_atom_site_fract_x
_atom_site_fract_y
_atom_site_fract_z
_atom_site_U_iso_or_equiv
_atom_site_adp_type
_atom_site_occupancy
_atom_site_site_symmetry_order
_atom_site_calc_flag
_atom_site_refinement_flags_posn
_atom_site_refinement_flags_adp
_atom_site_refinement_flags_occupancy
_atom_site_disorder_assembly
_atom_site_disorder_group
Cu1 Cu 0.22382(2) 0.08520(2) 0.20191(2) 0.00999(7) Uani 1 1 d . . . . .
N2 N 0.05314(16) 0.08640(4) 0.04503(15) 0.0123(3) Uani 1 1 d . . . . .
O2 O 0.62462(14) 0.12442(4) 0.14839(14) 0.0185(3) Uani 1 1 d . . . . .
O3 O 0.25360(13) 0.06357(4) 0.39665(13) 0.0146(2) Uani 1 1 d . . . . .
O1 O 0.43678(13) 0.10659(4) 0.23923(13) 0.0147(2) Uani 1 1 d . . . . .
N3 N 0.14223(15) 0.14276(4) 0.23247(14) 0.0104(3) Uani 1 1 d . . . . .
O4 O 0.00682(14) 0.05592(4) 0.34834(14) 0.0201(3) Uani 1 1 d . . . . .
N1 N 0.26221(17) 0.03310(5) 0.10506(16) 0.0158(3) Uani 1 1 d . . . . .
C12 C -0.01909(18) 0.14346(5) 0.15654(18) 0.0140(3) Uani 1 1 d . . . . .
H12A H -0.048473 0.171119 0.127210 0.017 Uiso 1 1 calc R U . . .
H12B H -0.081013 0.134526 0.217282 0.017 Uiso 1 1 calc R U . . .
C20 C 0.23063(18) 0.17340(5) 0.17551(17) 0.0123(3) Uani 1 1 d . . . . .
H20A H 0.328748 0.176685 0.239962 0.015 Uiso 1 1 calc R U . . .
H20B H 0.178768 0.199437 0.168705 0.015 Uiso 1 1 calc R U . . .
C26 C 0.37719(18) 0.13964(5) 0.02262(17) 0.0128(3) Uani 1 1 d . . . . .
C28 C 0.13253(19) 0.05489(5) 0.42903(18) 0.0143(3) Uani 1 1 d . . . . .
C21 C 0.25406(18) 0.16275(5) 0.03687(17) 0.0117(3) Uani 1 1 d . . . . .
C13 C 0.16188(19) 0.15056(5) 0.38251(17) 0.0131(3) Uani 1 1 d . . . . .
H13A H 0.261104 0.140671 0.430935 0.016 Uiso 1 1 calc R U . . .
H13B H 0.087619 0.134384 0.413707 0.016 Uiso 1 1 calc R U . . .
C14 C 0.1478(2) 0.19383(6) 0.42557(18) 0.0149(3) Uani 1 1 d . . . . .
C27 C 0.48858(18) 0.12244(5) 0.14534(18) 0.0130(3) Uani 1 1 d . . . . .
C11 C -0.04546(18) 0.11635(6) 0.03375(18) 0.0137(3) Uani 1 1 d . . . . .
C22 C 0.1568(2) 0.17825(6) -0.08099(18) 0.0156(3) Uani 1 1 d . . . . .
H22 H 0.076152 0.194593 -0.072652 0.019 Uiso 1 1 calc R U . . .
C6 C 0.1621(2) 0.02765(6) -0.01783(19) 0.0180(4) Uani 1 1 d . . . . .
C7 C 0.0432(2) 0.05835(6) -0.05257(18) 0.0163(3) Uani 1 1 d . . . . .
C23 C 0.1770(2) 0.16996(7) -0.21008(19) 0.0219(4) Uani 1 1 d . . . . .
H23 H 0.108500 0.179884 -0.288365 0.026 Uiso 1 1 calc R U . . .
C25 C 0.3989(2) 0.13255(6) -0.10735(19) 0.0175(4) Uani 1 1 d . . . . .
H25 H 0.482944 0.117738 -0.116414 0.021 Uiso 1 1 calc R U . . .
C15 C 0.0114(2) 0.21404(6) 0.4025(2) 0.0207(4) Uani 1 1 d . . . . .
H15 H -0.076738 0.201112 0.354468 0.025 Uiso 1 1 calc R U . . .
C19 C 0.2756(2) 0.21368(6) 0.49857(19) 0.0188(4) Uani 1 1 d . . . . .
H19 H 0.368744 0.200567 0.514688 0.023 Uiso 1 1 calc R U . . .
C10 C -0.1634(2) 0.11990(7) -0.0817(2) 0.0220(4) Uani 1 1 d . . . . .
H10 H -0.232550 0.141178 -0.090365 0.026 Uiso 1 1 calc R U . . .
C18 C 0.2681(2) 0.25247(6) 0.5480(2) 0.0246(4) Uani 1 1 d . . . . .
H18 H 0.355441 0.265183 0.598785 0.029 Uiso 1 1 calc R U . . .
C2 C 0.3725(2) 0.00593(6) 0.1478(2) 0.0221(4) Uani 1 1 d . . . . .
C5 C 0.1707(3) -0.00499(6) -0.1020(2) 0.0265(5) Uani 1 1 d . . . . .
H5 H 0.099937 -0.008328 -0.186125 0.032 Uiso 1 1 calc R U . . .
C24 C 0.2983(2) 0.14704(6) -0.2236(2) 0.0220(4) Uani 1 1 d . . . . .
H24 H 0.312331 0.141342 -0.310910 0.026 Uiso 1 1 calc R U . . .
C16 C 0.0046(2) 0.25337(7) 0.4502(2) 0.0261(4) Uani 1 1 d . . . . .
H16 H -0.087800 0.266899 0.432543 0.031 Uiso 1 1 calc R U . . .
C8 C -0.0728(2) 0.06009(7) -0.1701(2) 0.0252(4) Uani 1 1 d . . . . .
H8 H -0.081150 0.040531 -0.239102 0.030 Uiso 1 1 calc R U . . .
C9 C -0.1763(2) 0.09119(7) -0.1840(2) 0.0267(5) Uani 1 1 d . . . . .
H9 H -0.255502 0.092805 -0.263149 0.032 Uiso 1 1 calc R U . . .
C17 C 0.1322(3) 0.27251(7) 0.5228(2) 0.0274(4) Uani 1 1 d . . . . .
H17 H 0.127096 0.298963 0.554983 0.033 Uiso 1 1 calc R U . . .
C1 C 0.4783(2) 0.01146(7) 0.2848(2) 0.0275(4) Uani 1 1 d . . . . .
H1A H 0.551014 -0.010293 0.301296 0.041 Uiso 1 1 calc R U . . .
H1B H 0.529755 0.037098 0.287046 0.041 Uiso 1 1 calc R U . . .
H1C H 0.422910 0.011187 0.355031 0.041 Uiso 1 1 calc R U . . .
C4 C 0.2859(3) -0.03251(7) -0.0593(3) 0.0325(5) Uani 1 1 d . . . . .
H4 H 0.295229 -0.054669 -0.114760 0.039 Uiso 1 1 calc R U . . .
C3 C 0.3861(3) -0.02711(6) 0.0647(3) 0.0311(5) Uani 1 1 d . . . . .
H3 H 0.464544 -0.045682 0.094376 0.037 Uiso 1 1 calc R U . . .
C29 C 0.1448(2) 0.04382(9) 0.5770(2) 0.0335(5) Uani 1 1 d . . . . .
H29A H 0.249225 0.044280 0.627221 0.050 Uiso 1 1 calc R U . . .
H29B H 0.088840 0.063120 0.617099 0.050 Uiso 1 1 calc R U . . .
H29C H 0.104271 0.016980 0.581600 0.050 Uiso 1 1 calc R U . . .
Cl1 Cl 0.62386(6) 0.20960(2) 0.38887(7) 0.03670(14) Uani 1 1 d . . . . .
Cl2 Cl 0.72104(13) 0.21083(3) 0.68671(8) 0.0696(3) Uani 1 1 d . . . . .
C1S C 0.6937(3) 0.18089(8) 0.5399(3) 0.0410(6) Uani 1 1 d . . . . .
H1S1 H 0.622643 0.159244 0.544806 0.049 Uiso 1 1 calc R U . . .
H1S2 H 0.788914 0.168375 0.536017 0.049 Uiso 1 1 calc R U . . .
O1W O 0.5331(2) 0.09095(6) 0.56145(17) 0.0309(4) Uani 1 1 d . . . . .
O2W O -0.22887(19) 0.09803(6) 0.41830(18) 0.0325(4) Uani 1 1 d . . . . .
H2WA H -0.164(4) 0.0819(10) 0.406(3) 0.041(8) Uiso 1 1 d . . . . .
H2WB H -0.271(4) 0.1046(10) 0.353(4) 0.040(9) Uiso 1 1 d . . . . .
H1WB H 0.595(4) 0.0902(10) 0.506(4) 0.059(10) Uiso 1 1 d . . . . .
H1WA H 0.460(4) 0.0826(9) 0.524(3) 0.041(9) Uiso 1 1 d . . . . .

loop_
_atom_site_aniso_label
_atom_site_aniso_U_11
_atom_site_aniso_U_22
_atom_site_aniso_U_33
_atom_site_aniso_U_23
_atom_site_aniso_U_13
_atom_site_aniso_U_12
Cu1 0.01134(10) 0.00861(12) 0.00975(10) -0.00082(7) 0.00210(7) 0.00053(7)
N2 0.0139(6) 0.0136(7) 0.0093(6) -0.0003(5) 0.0026(5) -0.0046(5)
O2 0.0127(5) 0.0200(7) 0.0244(7) 0.0034(5) 0.0074(5) 0.0014(5)
O3 0.0136(5) 0.0156(7) 0.0145(6) 0.0042(5) 0.0030(4) 0.0023(5)
O1 0.0118(5) 0.0164(7) 0.0153(6) 0.0038(5) 0.0020(4) -0.0013(4)
N3 0.0114(6) 0.0101(7) 0.0095(6) -0.0002(5) 0.0021(5) -0.0006(5)
O4 0.0153(6) 0.0248(8) 0.0185(6) 0.0013(5) 0.0008(5) -0.0028(5)
N1 0.0202(7) 0.0110(7) 0.0196(7) -0.0034(6) 0.0112(6) -0.0024(6)
C12 0.0110(7) 0.0123(8) 0.0180(8) 0.0026(6) 0.0025(6) 0.0024(6)
C20 0.0144(7) 0.0099(8) 0.0135(7) -0.0002(6) 0.0052(6) -0.0005(6)
C26 0.0139(7) 0.0109(8) 0.0141(8) 0.0000(6) 0.0044(6) -0.0027(6)
C28 0.0179(8) 0.0098(8) 0.0153(8) 0.0026(6) 0.0041(6) 0.0009(6)
C21 0.0131(7) 0.0104(8) 0.0122(7) 0.0011(6) 0.0040(6) -0.0029(6)
C13 0.0179(7) 0.0123(8) 0.0095(7) -0.0014(6) 0.0043(6) 0.0010(6)
C14 0.0227(8) 0.0126(9) 0.0112(7) 0.0002(6) 0.0076(6) 0.0018(7)
C27 0.0139(7) 0.0102(8) 0.0150(8) -0.0013(6) 0.0034(6) 0.0004(6)
C11 0.0120(7) 0.0152(9) 0.0135(7) 0.0034(6) 0.0022(6) -0.0035(6)
C22 0.0161(7) 0.0146(9) 0.0160(8) 0.0047(7) 0.0038(6) -0.0002(6)
C6 0.0247(8) 0.0152(9) 0.0189(8) -0.0059(7) 0.0148(7) -0.0088(7)
C7 0.0199(8) 0.0184(9) 0.0127(8) -0.0040(6) 0.0083(6) -0.0099(7)
C23 0.0231(9) 0.0280(11) 0.0133(8) 0.0067(7) 0.0018(7) -0.0029(8)
C25 0.0222(8) 0.0157(9) 0.0172(8) -0.0016(7) 0.0096(7) -0.0014(7)
C15 0.0230(9) 0.0199(10) 0.0201(9) -0.0033(7) 0.0071(7) 0.0035(7)
C19 0.0235(8) 0.0164(9) 0.0177(8) -0.0022(7) 0.0074(7) -0.0008(7)
C10 0.0144(8) 0.0312(11) 0.0182(9) 0.0088(8) -0.0001(6) -0.0043(7)
C18 0.0338(10) 0.0151(10) 0.0254(10) -0.0060(8) 0.0085(8) -0.0066(8)
C2 0.0249(9) 0.0117(9) 0.0361(11) 0.0006(8) 0.0197(8) 0.0008(7)
C5 0.0413(11) 0.0187(10) 0.0273(10) -0.0115(8) 0.0234(9) -0.0146(9)
C24 0.0307(10) 0.0238(11) 0.0135(8) -0.0002(7) 0.0092(7) -0.0036(8)
C16 0.0314(10) 0.0207(11) 0.0286(11) -0.0004(8) 0.0118(8) 0.0092(8)
C8 0.0254(9) 0.0382(13) 0.0128(8) -0.0078(8) 0.0066(7) -0.0165(9)
C9 0.0196(8) 0.0470(14) 0.0107(8) 0.0031(8) -0.0017(7) -0.0126(9)
C17 0.0438(12) 0.0151(10) 0.0259(10) -0.0048(8) 0.0134(9) 0.0003(9)
C1 0.0244(9) 0.0222(11) 0.0376(12) 0.0067(9) 0.0110(8) 0.0108(8)
C4 0.0480(13) 0.0143(10) 0.0488(14) -0.0136(9) 0.0378(12) -0.0110(9)
C3 0.0361(11) 0.0106(10) 0.0583(15) -0.0041(9) 0.0337(11) -0.0003(8)
C29 0.0253(10) 0.0558(16) 0.0199(10) 0.0155(10) 0.0064(8) -0.0002(10)
Cl1 0.0281(3) 0.0390(3) 0.0450(3) -0.0064(3) 0.0130(2) -0.0067(2)
Cl2 0.1315(9) 0.0397(4) 0.0411(4) 0.0060(3) 0.0279(5) 0.0306(5)
C1S 0.0515(15) 0.0208(12) 0.0595(17) 0.0001(11) 0.0302(13) 0.0044(10)
O1W 0.0243(8) 0.0444(11) 0.0195(7) -0.0015(7) -0.0032(6) -0.0090(7)
O2W 0.0220(7) 0.0478(11) 0.0247(8) -0.0025(8) 0.0000(6) 0.0121(7)

loop_
_atom_type_symbol
_atom_type_description
_atom_type_scat_dispersion_real
_atom_type_scat_dispersion_imag
_atom_type_scat_source
C C 0.0033 0.0016 'International Tables Vol C Tables 4.2.6.8 and 6.1.1.4'
H H 0.0000 0.0000 'International Tables Vol C Tables 4.2.6.8 and 6.1.1.4'
N N 0.0061 0.0033 'International Tables Vol C Tables 4.2.6.8 and 6.1.1.4'
O O 0.0106 0.0060 'International Tables Vol C Tables 4.2.6.8 and 6.1.1.4'
Cl Cl 0.1484 0.1585 'International Tables Vol C Tables 4.2.6.8 and 6.1.1.4'
Cu Cu 0.3201 1.2651 'International Tables Vol C Tables 4.2.6.8 and 6.1.1.4'

loop_
_geom_angle_atom_site_label_1
_geom_angle_atom_site_label_2
_geom_angle_atom_site_label_3
_geom_angle
_geom_angle_site_symmetry_1
_geom_angle_site_symmetry_3
_geom_angle_publ_flag
N2 Cu1 O1 134.15(6) . . ?
N2 Cu1 O3 132.93(6) . . ?
O1 Cu1 O3 92.89(6) . . ?
N2 Cu1 N1 80.20(7) . . ?
O1 Cu1 N1 96.24(6) . . ?
O3 Cu1 N1 99.43(6) . . ?
N2 Cu1 N3 81.55(7) . . ?
O1 Cu1 N3 91.19(6) . . ?
O3 Cu1 N3 98.35(6) . . ?
N1 Cu1 N3 160.33(6) . . ?
C11 N2 C7 122.20(16) . . ?
C11 N2 Cu1 119.00(12) . . ?
C7 N2 Cu1 118.68(13) . . ?
C28 O3 Cu1 114.11(11) . . ?
C27 O1 Cu1 121.89(11) . . ?
C12 N3 C13 111.73(13) . . ?
C12 N3 C20 111.02(13) . . ?
C13 N3 C20 109.12(13) . . ?
C12 N3 Cu1 106.60(11) . . ?
C13 N3 Cu1 110.24(11) . . ?
C20 N3 Cu1 108.05(10) . . ?
C2 N1 C6 119.36(17) . . ?
C2 N1 Cu1 127.91(14) . . ?
C6 N1 Cu1 112.71(13) . . ?
N3 C12 C11 110.55(14) . . ?
N3 C12 H12A 109.5 . . ?
C11 C12 H12A 109.5 . . ?
N3 C12 H12B 109.5 . . ?
C11 C12 H12B 109.5 . . ?
H12A C12 H12B 108.1 . . ?
N3 C20 C21 114.32(14) . . ?
N3 C20 H20A 108.7 . . ?
C21 C20 H20A 108.7 . . ?
N3 C20 H20B 108.7 . . ?
C21 C20 H20B 108.7 . . ?
H20A C20 H20B 107.6 . . ?
C25 C26 C21 119.71(16) . . ?
C25 C26 C27 118.67(16) . . ?
C21 C26 C27 121.62(15) . . ?
O4 C28 O3 124.21(17) . . ?
O4 C28 C29 118.90(17) . . ?
O3 C28 C29 116.87(16) . . ?
C22 C21 C26 118.53(16) . . ?
C22 C21 C20 119.56(15) . . ?
C26 C21 C20 121.78(15) . . ?
N3 C13 C14 117.06(14) . . ?
N3 C13 H13A 108.0 . . ?
C14 C13 H13A 108.0 . . ?
N3 C13 H13B 108.0 . . ?
C14 C13 H13B 108.0 . . ?
H13A C13 H13B 107.3 . . ?
C19 C14 C15 118.21(18) . . ?
C19 C14 C13 118.59(16) . . ?
C15 C14 C13 123.10(17) . . ?
O2 C27 O1 124.20(16) . . ?
O2 C27 C26 118.38(16) . . ?
O1 C27 C26 117.42(14) . . ?
N2 C11 C10 120.76(18) . . ?
N2 C11 C12 114.08(15) . . ?
C10 C11 C12 125.12(17) . . ?
C23 C22 C21 121.21(17) . . ?
C23 C22 H22 119.4 . . ?
C21 C22 H22 119.4 . . ?
N1 C6 C5 122.1(2) . . ?
N1 C6 C7 114.94(16) . . ?
C5 C6 C7 122.97(19) . . ?
N2 C7 C8 119.79(19) . . ?
N2 C7 C6 113.12(16) . . ?
C8 C7 C6 127.08(18) . . ?
C24 C23 C22 119.99(17) . . ?
C24 C23 H23 120.0 . . ?
C22 C23 H23 120.0 . . ?
C24 C25 C26 120.93(18) . . ?
C24 C25 H25 119.5 . . ?
C26 C25 H25 119.5 . . ?
C14 C15 C16 120.47(19) . . ?
C14 C15 H15 119.8 . . ?
C16 C15 H15 119.8 . . ?
C18 C19 C14 121.19(19) . . ?
C18 C19 H19 119.4 . . ?
C14 C19 H19 119.4 . . ?
C9 C10 C11 118.1(2) . . ?
C9 C10 H10 120.9 . . ?
C11 C10 H10 120.9 . . ?
C17 C18 C19 120.1(2) . . ?
C17 C18 H18 119.9 . . ?
C19 C18 H18 119.9 . . ?
N1 C2 C3 120.2(2) . . ?
N1 C2 C1 118.87(18) . . ?
C3 C2 C1 120.9(2) . . ?
C4 C5 C6 118.5(2) . . ?
C4 C5 H5 120.7 . . ?
C6 C5 H5 120.7 . . ?
C23 C24 C25 119.56(17) . . ?
C23 C24 H24 120.2 . . ?
C25 C24 H24 120.2 . . ?
C17 C16 C15 120.5(2) . . ?
C17 C16 H16 119.7 . . ?
C15 C16 H16 119.7 . . ?
C7 C8 C9 118.87(19) . . ?
C7 C8 H8 120.6 . . ?
C9 C8 H8 120.6 . . ?
C10 C9 C8 120.23(18) . . ?
C10 C9 H9 119.9 . . ?
C8 C9 H9 119.9 . . ?
C16 C17 C18 119.5(2) . . ?
C16 C17 H17 120.3 . . ?
C18 C17 H17 120.3 . . ?
C2 C1 H1A 109.5 . . ?
C2 C1 H1B 109.5 . . ?
H1A C1 H1B 109.5 . . ?
C2 C1 H1C 109.5 . . ?
H1A C1 H1C 109.5 . . ?
H1B C1 H1C 109.5 . . ?
C3 C4 C5 119.3(2) . . ?
C3 C4 H4 120.3 . . ?
C5 C4 H4 120.3 . . ?
C4 C3 C2 120.4(2) . . ?
C4 C3 H3 119.8 . . ?
C2 C3 H3 119.8 . . ?
C28 C29 H29A 109.5 . . ?
C28 C29 H29B 109.5 . . ?
H29A C29 H29B 109.5 . . ?
C28 C29 H29C 109.5 . . ?
H29A C29 H29C 109.5 . . ?
H29B C29 H29C 109.5 . . ?
Cl2 C1S Cl1 111.60(14) . . ?
Cl2 C1S H1S1 109.3 . . ?
Cl1 C1S H1S1 109.3 . . ?
Cl2 C1S H1S2 109.3 . . ?
Cl1 C1S H1S2 109.3 . . ?
H1S1 C1S H1S2 108.0 . . ?
H1WB O1W H1WA 108(3) . . ?
H2WA O2W H2WB 108(3) . . ?

loop_
_geom_bond_atom_site_label_1
_geom_bond_atom_site_label_2
_geom_bond_distance
_geom_bond_site_symmetry_2
_geom_bond_publ_flag
Cu1 N2 1.9152(16) . ?
Cu1 O1 2.0109(13) . ?
Cu1 O3 2.0222(13) . ?
Cu1 N1 2.0346(16) . ?
Cu1 N3 2.0782(15) . ?
N2 C11 1.317(2) . ?
N2 C7 1.326(2) . ?
O2 C27 1.235(2) . ?
O3 C28 1.257(2) . ?
O1 C27 1.261(2) . ?
N3 C12 1.479(2) . ?
N3 C13 1.485(2) . ?
N3 C20 1.486(2) . ?
O4 C28 1.227(2) . ?
N1 C2 1.332(3) . ?
N1 C6 1.347(2) . ?
C12 C11 1.484(3) . ?
C12 H12A 0.9700 . ?
C12 H12B 0.9700 . ?
C20 C21 1.492(2) . ?
C20 H20A 0.9700 . ?
C20 H20B 0.9700 . ?
C26 C25 1.379(2) . ?
C26 C21 1.390(2) . ?
C26 C27 1.494(2) . ?
C28 C29 1.497(3) . ?
C21 C22 1.383(2) . ?
C13 C14 1.497(2) . ?
C13 H13A 0.9700 . ?
C13 H13B 0.9700 . ?
C14 C19 1.376(3) . ?
C14 C15 1.377(3) . ?
C11 C10 1.372(2) . ?
C22 C23 1.373(3) . ?
C22 H22 0.9300 . ?
C6 C5 1.374(3) . ?
C6 C7 1.457(3) . ?
C7 C8 1.372(3) . ?
C23 C24 1.371(3) . ?
C23 H23 0.9300 . ?
C25 C24 1.373(3) . ?
C25 H25 0.9300 . ?
C15 C16 1.381(3) . ?
C15 H15 0.9300 . ?
C19 C18 1.372(3) . ?
C19 H19 0.9300 . ?
C10 C9 1.372(3) . ?
C10 H10 0.9300 . ?
C18 C17 1.370(3) . ?
C18 H18 0.9300 . ?
C2 C3 1.388(3) . ?
C2 C1 1.476(3) . ?
C5 C4 1.370(4) . ?
C5 H5 0.9300 . ?
C24 H24 0.9300 . ?
C16 C17 1.362(3) . ?
C16 H16 0.9300 . ?
C8 C9 1.373(3) . ?
C8 H8 0.9300 . ?
C9 H9 0.9300 . ?
C17 H17 0.9300 . ?
C1 H1A 0.9600 . ?
C1 H1B 0.9600 . ?
C1 H1C 0.9600 . ?
C4 C3 1.355(4) . ?
C4 H4 0.9300 . ?
C3 H3 0.9300 . ?
C29 H29A 0.9600 . ?
C29 H29B 0.9600 . ?
C29 H29C 0.9600 . ?
Cl1 C1S 1.757(3) . ?
Cl2 C1S 1.729(3) . ?
C1S H1S1 0.9700 . ?
C1S H1S2 0.9700 . ?
O1W H1WB 0.88(4) . ?
O1W H1WA 0.73(3) . ?
O2W H2WA 0.82(3) . ?
O2W H2WB 0.70(3) . ?

loop_
_geom_torsion_atom_site_label_1
_geom_torsion_atom_site_label_2
_geom_torsion_atom_site_label_3
_geom_torsion_atom_site_label_4
_geom_torsion
_geom_torsion_site_symmetry_1
_geom_torsion_site_symmetry_2
_geom_torsion_site_symmetry_3
_geom_torsion_site_symmetry_4
_geom_torsion_publ_flag
C13 N3 C12 C11 -150.85(14) . . . . ?
C20 N3 C12 C11 87.08(17) . . . . ?
Cu1 N3 C12 C11 -30.36(16) . . . . ?
C12 N3 C20 C21 -71.75(18) . . . . ?
C13 N3 C20 C21 164.68(14) . . . . ?
Cu1 N3 C20 C21 44.82(16) . . . . ?
Cu1 O3 C28 O4 5.8(2) . . . . ?
Cu1 O3 C28 C29 -172.39(15) . . . . ?
C25 C26 C21 C22 -0.4(3) . . . . ?
C27 C26 C21 C22 179.02(16) . . . . ?
C25 C26 C21 C20 -176.26(16) . . . . ?
C27 C26 C21 C20 3.1(3) . . . . ?
N3 C20 C21 C22 95.49(19) . . . . ?
N3 C20 C21 C26 -88.68(19) . . . . ?
C12 N3 C13 C14 -77.34(19) . . . . ?
C20 N3 C13 C14 45.81(19) . . . . ?
Cu1 N3 C13 C14 164.32(12) . . . . ?
N3 C13 C14 C19 -110.40(19) . . . . ?
N3 C13 C14 C15 73.4(2) . . . . ?
Cu1 O1 C27 O2 -156.52(14) . . . . ?
Cu1 O1 C27 C26 23.2(2) . . . . ?
C25 C26 C27 O2 42.1(2) . . . . ?
C21 C26 C27 O2 -137.35(18) . . . . ?
C25 C26 C27 O1 -137.64(18) . . . . ?
C21 C26 C27 O1 42.9(2) . . . . ?
C7 N2 C11 C10 -0.5(3) . . . . ?
Cu1 N2 C11 C10 175.40(13) . . . . ?
C7 N2 C11 C12 177.26(15) . . . . ?
Cu1 N2 C11 C12 -6.81(19) . . . . ?
N3 C12 C11 N2 25.8(2) . . . . ?
N3 C12 C11 C10 -156.57(17) . . . . ?
C26 C21 C22 C23 2.4(3) . . . . ?
C20 C21 C22 C23 178.34(17) . . . . ?
C2 N1 C6 C5 -0.7(3) . . . . ?
Cu1 N1 C6 C5 177.94(14) . . . . ?
C2 N1 C6 C7 178.01(16) . . . . ?
Cu1 N1 C6 C7 -3.36(19) . . . . ?
C11 N2 C7 C8 0.1(3) . . . . ?
Cu1 N2 C7 C8 -175.86(13) . . . . ?
C11 N2 C7 C6 -178.91(15) . . . . ?
Cu1 N2 C7 C6 5.15(19) . . . . ?
N1 C6 C7 N2 -0.9(2) . . . . ?
C5 C6 C7 N2 177.83(17) . . . . ?
N1 C6 C7 C8 -179.76(17) . . . . ?
C5 C6 C7 C8 -1.1(3) . . . . ?
C21 C22 C23 C24 -2.2(3) . . . . ?
C21 C26 C25 C24 -1.8(3) . . . . ?
C27 C26 C25 C24 178.77(17) . . . . ?
C19 C14 C15 C16 0.9(3) . . . . ?
C13 C14 C15 C16 177.05(18) . . . . ?
C15 C14 C19 C18 0.4(3) . . . . ?
C13 C14 C19 C18 -176.00(17) . . . . ?
N2 C11 C10 C9 0.7(3) . . . . ?
C12 C11 C10 C9 -176.88(17) . . . . ?
C14 C19 C18 C17 -1.3(3) . . . . ?
C6 N1 C2 C3 1.6(3) . . . . ?
Cu1 N1 C2 C3 -176.80(14) . . . . ?
C6 N1 C2 C1 -177.90(17) . . . . ?
Cu1 N1 C2 C1 3.7(3) . . . . ?
N1 C6 C5 C4 -0.6(3) . . . . ?
C7 C6 C5 C4 -179.16(17) . . . . ?
C22 C23 C24 C25 -0.1(3) . . . . ?
C26 C25 C24 C23 2.0(3) . . . . ?
C14 C15 C16 C17 -1.2(3) . . . . ?
N2 C7 C8 C9 0.2(3) . . . . ?
C6 C7 C8 C9 179.06(18) . . . . ?
C11 C10 C9 C8 -0.3(3) . . . . ?
C7 C8 C9 C10 -0.1(3) . . . . ?
C15 C16 C17 C18 0.2(3) . . . . ?
C19 C18 C17 C16 1.0(3) . . . . ?
C6 C5 C4 C3 0.9(3) . . . . ?
C5 C4 C3 C2 0.0(3) . . . . ?
N1 C2 C3 C4 -1.3(3) . . . . ?
C1 C2 C3 C4 178.21(19) . . . . ?
